data_4118830
loop_
_publ_author_name
'Zheng-Hui Guan'
'Ming Chen'
'Zhi-Hui Ren'

_publ_section_title
;
 Palladium-Catalyzed Regioselective Carbonylation of C-H Bonds of N-Alkyl
 Anilines for Synthesis of Isatoic Anhydrides
;
_journal_name_full 'Journal of the American Chemical Society'
_journal_page_first 17490
_journal_page_last 17493
_journal_paper_doi 10.1021/ja308976x
_journal_volume 134
_journal_year 2012
_chemical_formula_sum 'C50.5 H46 Cl3 N2 P2 Pd2'
_chemical_formula_weight 1061.98
_chemical_name_systematic
; 
 ? 
;
_space_group_IT_number 14
_symmetry_cell_setting monoclinic
_symmetry_space_group_name_Hall '-P 2ybc'
_symmetry_space_group_name_H-M 'P 1 21/c 1'
_atom_sites_solution_hydrogens geom
_atom_sites_solution_primary direct
_atom_sites_solution_secondary difmap
_audit_creation_method SHELXL-97
_cell_angle_alpha 90.00
_cell_angle_beta 98.644(2)
_cell_angle_gamma 90.00
_cell_formula_units_Z 4
_cell_length_a 9.9834(14)
_cell_length_b 18.151(3)
_cell_length_c 27.004(4)
_cell_measurement_reflns_used 5449
_cell_measurement_temperature 296(2)
_cell_measurement_theta_max 25.58
_cell_measurement_theta_min 2.35
_cell_volume 4837.8(13)
_computing_cell_refinement 'Bruker SMART'
_computing_data_collection 'Bruker SMART'
_computing_data_reduction 'Bruker SAINT'
_computing_molecular_graphics 'Bruker SHELXTL'
_computing_publication_material 'Bruker SHELXTL'
_computing_structure_refinement 'SHELXL-97 (Sheldrick, 2008)'
_computing_structure_solution 'SHELXS-97 (Sheldrick, 2008)'
_diffrn_ambient_temperature 296(2)
_diffrn_measured_fraction_theta_full 0.989
_diffrn_measured_fraction_theta_max 0.989
_diffrn_measurement_device_type 'CCD area detector'
_diffrn_measurement_method 'phi and omega scans'
_diffrn_radiation_monochromator graphite
_diffrn_radiation_source 'fine-focus sealed tube'
_diffrn_radiation_type MoK\a
_diffrn_radiation_wavelength 0.71073
_diffrn_reflns_av_R_equivalents 0.0410
_diffrn_reflns_av_sigmaI/netI 0.0504
_diffrn_reflns_limit_h_max 11
_diffrn_reflns_limit_h_min -11
_diffrn_reflns_limit_k_max 21
_diffrn_reflns_limit_k_min -21
_diffrn_reflns_limit_l_max 32
_diffrn_reflns_limit_l_min -19
_diffrn_reflns_number 23737
_diffrn_reflns_theta_full 25.05
_diffrn_reflns_theta_max 25.05
_diffrn_reflns_theta_min 1.89
_exptl_absorpt_coefficient_mu 1.011
_exptl_absorpt_correction_type none
_exptl_crystal_density_diffrn 1.458
_exptl_crystal_F_000 2144
_exptl_crystal_size_max 0.36
_exptl_crystal_size_mid 0.26
_exptl_crystal_size_min 0.16
_refine_diff_density_max 0.906
_refine_diff_density_min -0.386
_refine_diff_density_rms 0.104
_refine_ls_extinction_method none
_refine_ls_goodness_of_fit_ref 1.065
_refine_ls_hydrogen_treatment mixed
_refine_ls_matrix_type full
_refine_ls_number_parameters 561
_refine_ls_number_reflns 8465
_refine_ls_number_restraints 0
_refine_ls_restrained_S_all 1.065
_refine_ls_R_factor_all 0.0646
_refine_ls_R_factor_gt 0.0454
_refine_ls_shift/su_max 0.001
_refine_ls_shift/su_mean 0.000
_refine_ls_structure_factor_coef Fsqd
_refine_ls_weighting_details 'calc w=1/[\s^2^(Fo^2^)+(0.0635P)^2^+6.0385P] where P=(Fo^2^+2Fc^2^)/3'
_refine_ls_weighting_scheme calc
_refine_ls_wR_factor_gt 0.1176
_refine_ls_wR_factor_ref 0.1292
_reflns_number_gt 6485
_reflns_number_total 8465
_reflns_threshold_expression >2sigma(I)
_cod_data_source_file ja308976x_si_003.cif
_cod_data_source_block 1
_cod_original_cell_volume 4837.9(12)
_cod_original_formula_sum 'C50.50 H46 Cl3 N2 P2 Pd2'
_cod_database_code 4118830

loop_
_symmetry_equiv_pos_as_xyz
'x, y, z'
'-x, y+1/2, -z+1/2'
'-x, -y, -z'
'x, -y-1/2, z-1/2'

loop_
_atom_site_label
_atom_site_type_symbol
_atom_site_fract_x
_atom_site_fract_y
_atom_site_fract_z
_atom_site_U_iso_or_equiv
_atom_site_adp_type
_atom_site_occupancy
_atom_site_symmetry_multiplicity
_atom_site_calc_flag
_atom_site_refinement_flags
Pd1 Pd 0.29120(4) 0.84726(2) 0.352023(14) 0.02893(12) Uani 1 1 d .
Pd2 Pd 0.16071(4) 0.74881(2) 0.429929(14) 0.02918(12) Uani 1 1 d .
Cl1 Cl 0.42316(16) 0.75706(8) 0.31630(6) 0.0531(4) Uani 1 1 d .
Cl2 Cl -0.00960(16) 0.68741(9) 0.37411(6) 0.0570(4) Uani 1 1 d .
N1 N 0.4318(4) 0.8327(2) 0.42187(16) 0.0358(10) Uani 1 1 d .
H1A H 0.4455 0.7831 0.4233 0.043 Uiso 1 1 calc R
N2 N 0.0400(4) 0.8482(2) 0.41061(16) 0.0315(9) Uani 1 1 d .
H2A H 0.0096 0.8423 0.3774 0.038 Uiso 1 1 calc R
P1 P 0.14878(13) 0.87715(7) 0.28263(5) 0.0315(3) Uani 1 1 d .
P2 P 0.28801(14) 0.65009(8) 0.45593(5) 0.0339(3) Uani 1 1 d .
C1 C 0.3590(6) 0.9547(4) 0.2547(2) 0.0558(17) Uani 1 1 d .
H1 H 0.4106 0.9173 0.2717 0.067 Uiso 1 1 calc R
C2 C 0.4229(7) 1.0102(4) 0.2320(3) 0.074(2) Uani 1 1 d .
H2 H 0.5163 1.0095 0.2327 0.088 Uiso 1 1 calc R
C3 C 0.3470(8) 1.0656(4) 0.2087(2) 0.066(2) Uani 1 1 d .
H3 H 0.3898 1.1036 0.1941 0.079 Uiso 1 1 calc R
C4 C 0.2115(8) 1.0670(4) 0.2061(2) 0.0619(18) Uani 1 1 d .
H4 H 0.1616 1.1059 0.1902 0.074 Uiso 1 1 calc R
C5 C 0.1463(6) 1.0098(3) 0.2272(2) 0.0475(14) Uani 1 1 d .
H5 H 0.0523 1.0093 0.2243 0.057 Uiso 1 1 calc R
C6 C 0.2208(5) 0.9540(3) 0.25255(18) 0.0359(12) Uani 1 1 d .
C7 C 0.1171(6) 0.8068(3) 0.2350(2) 0.0440(14) Uani 1 1 d .
C8 C 0.0974(8) 0.8242(4) 0.1844(2) 0.070(2) Uani 1 1 d .
H8 H 0.1090 0.8724 0.1740 0.085 Uiso 1 1 calc R
C9 C 0.0603(11) 0.7691(5) 0.1493(3) 0.095(3) Uani 1 1 d .
H9 H 0.0489 0.7805 0.1153 0.115 Uiso 1 1 calc R
C10 C 0.0407(9) 0.6998(5) 0.1635(3) 0.088(3) Uani 1 1 d .
H10 H 0.0141 0.6640 0.1394 0.105 Uiso 1 1 calc R
C11 C 0.0589(9) 0.6817(4) 0.2116(3) 0.083(2) Uani 1 1 d .
H11 H 0.0440 0.6335 0.2209 0.100 Uiso 1 1 calc R
C12 C 0.1001(7) 0.7343(3) 0.2483(3) 0.0597(18) Uani 1 1 d .
H12 H 0.1162 0.7205 0.2818 0.072 Uiso 1 1 calc R
C13 C -0.0234(5) 0.9042(3) 0.29117(19) 0.0367(12) Uani 1 1 d .
C14 C -0.1289(6) 0.8539(4) 0.2844(2) 0.0501(15) Uani 1 1 d .
H14 H -0.1151 0.8070 0.2722 0.060 Uiso 1 1 calc R
C15 C -0.2537(7) 0.8731(5) 0.2956(3) 0.067(2) Uani 1 1 d .
H15 H -0.3229 0.8383 0.2920 0.081 Uiso 1 1 calc R
C16 C -0.2786(7) 0.9419(5) 0.3119(3) 0.067(2) Uani 1 1 d .
H16 H -0.3647 0.9544 0.3182 0.080 Uiso 1 1 calc R
C17 C -0.1763(6) 0.9925(4) 0.3190(2) 0.0522(16) Uani 1 1 d .
H17 H -0.1931 1.0395 0.3302 0.063 Uiso 1 1 calc R
C18 C -0.0474(6) 0.9744(3) 0.3096(2) 0.0420(13) Uani 1 1 d .
H18 H 0.0225 1.0086 0.3154 0.050 Uiso 1 1 calc R
C19 C 0.2092(5) 0.9304(3) 0.38513(19) 0.0310(11) Uani 1 1 d .
C20 C 0.2674(6) 0.9989(3) 0.3841(2) 0.0435(14) Uani 1 1 d .
H20 H 0.3350 1.0071 0.3645 0.052 Uiso 1 1 calc R
C21 C 0.2246(8) 1.0566(3) 0.4126(2) 0.0586(17) Uani 1 1 d .
H21 H 0.2649 1.1028 0.4123 0.070 Uiso 1 1 calc R
C22 C 0.1257(8) 1.0450(4) 0.4401(3) 0.0653(19) Uani 1 1 d .
H22 H 0.0977 1.0834 0.4589 0.078 Uiso 1 1 calc R
C23 C 0.0649(7) 0.9772(3) 0.4410(2) 0.0527(16) Uani 1 1 d .
H23 H -0.0032 0.9700 0.4605 0.063 Uiso 1 1 calc R
C24 C 0.1050(5) 0.9192(3) 0.41285(19) 0.0341(12) Uani 1 1 d .
C25 C -0.0858(6) 0.8439(4) 0.4336(3) 0.0560(17) Uani 1 1 d .
H25A H -0.0631 0.8455 0.4694 0.084 Uiso 1 1 calc R
H25B H -0.1321 0.7986 0.4239 0.084 Uiso 1 1 calc R
H25C H -0.1435 0.8848 0.4224 0.084 Uiso 1 1 calc R
C26 C 0.2816(5) 0.5768(3) 0.4094(2) 0.0378(12) Uani 1 1 d .
C27 C 0.2659(7) 0.5968(4) 0.3589(2) 0.0519(16) Uani 1 1 d .
H27 H 0.2592 0.6461 0.3497 0.062 Uiso 1 1 calc R
C28 C 0.2603(7) 0.5424(4) 0.3229(3) 0.0639(19) Uani 1 1 d .
H28 H 0.2510 0.5553 0.2892 0.077 Uiso 1 1 calc R
C29 C 0.2684(7) 0.4698(4) 0.3365(3) 0.067(2) Uani 1 1 d .
H29 H 0.2641 0.4334 0.3121 0.080 Uiso 1 1 calc R
C30 C 0.2826(8) 0.4511(4) 0.3853(3) 0.069(2) Uani 1 1 d .
H30 H 0.2864 0.4015 0.3941 0.082 Uiso 1 1 calc R
C31 C 0.2915(7) 0.5036(3) 0.4224(3) 0.0532(16) Uani 1 1 d .
H31 H 0.3040 0.4897 0.4560 0.064 Uiso 1 1 calc R
C32 C 0.2273(6) 0.6066(3) 0.5090(2) 0.0387(13) Uani 1 1 d .
C33 C 0.0897(7) 0.6070(4) 0.5093(2) 0.0538(16) Uani 1 1 d .
H33 H 0.0332 0.6325 0.4845 0.065 Uiso 1 1 calc R
C34 C 0.0348(9) 0.5697(4) 0.5464(3) 0.078(2) Uani 1 1 d .
H34 H -0.0585 0.5696 0.5461 0.094 Uiso 1 1 calc R
C35 C 0.1168(9) 0.5333(4) 0.5832(3) 0.072(2) Uani 1 1 d .
H35 H 0.0797 0.5087 0.6082 0.086 Uiso 1 1 calc R
C36 C 0.2522(9) 0.5331(4) 0.5836(3) 0.072(2) Uani 1 1 d .
H36 H 0.3081 0.5084 0.6089 0.087 Uiso 1 1 calc R
C37 C 0.3084(8) 0.5693(4) 0.5464(2) 0.0618(18) Uani 1 1 d .
H37 H 0.4017 0.5684 0.5468 0.074 Uiso 1 1 calc R
C38 C 0.4690(5) 0.6654(3) 0.4754(2) 0.0421(14) Uani 1 1 d .
C39 C 0.5166(6) 0.7008(3) 0.5204(2) 0.0512(16) Uani 1 1 d .
H39 H 0.4556 0.7134 0.5418 0.061 Uiso 1 1 calc R
C40 C 0.6518(7) 0.7175(4) 0.5338(3) 0.0604(18) Uani 1 1 d .
H40 H 0.6819 0.7408 0.5641 0.073 Uiso 1 1 calc R
C41 C 0.7390(7) 0.7000(4) 0.5028(4) 0.079(3) Uani 1 1 d .
H41 H 0.8303 0.7110 0.5124 0.095 Uiso 1 1 calc R
C42 C 0.6995(7) 0.6663(4) 0.4572(4) 0.077(2) Uani 1 1 d .
H42 H 0.7621 0.6559 0.4359 0.092 Uiso 1 1 calc R
C43 C 0.5616(6) 0.6479(4) 0.4438(3) 0.0543(16) Uani 1 1 d .
H43 H 0.5327 0.6240 0.4136 0.065 Uiso 1 1 calc R
C44 C 0.2761(5) 0.8093(3) 0.48040(18) 0.0324(11) Uani 1 1 d .
C45 C 0.2309(6) 0.8214(3) 0.5264(2) 0.0464(14) Uani 1 1 d .
H45 H 0.1584 0.7943 0.5347 0.056 Uiso 1 1 calc R
C46 C 0.2935(8) 0.8735(4) 0.5597(3) 0.067(2) Uani 1 1 d .
H46 H 0.2637 0.8812 0.5903 0.081 Uiso 1 1 calc R
C47 C 0.3995(8) 0.9132(4) 0.5469(3) 0.072(2) Uani 1 1 d .
H47 H 0.4404 0.9490 0.5688 0.087 Uiso 1 1 calc R
C48 C 0.4469(6) 0.9013(4) 0.5022(2) 0.0531(16) Uani 1 1 d .
H48 H 0.5200 0.9283 0.4942 0.064 Uiso 1 1 calc R
C49 C 0.3847(5) 0.8490(3) 0.46944(19) 0.0360(12) Uani 1 1 d .
C50 C 0.5659(6) 0.8622(4) 0.4155(3) 0.0593(18) Uani 1 1 d .
H50A H 0.5601 0.9147 0.4113 0.089 Uiso 1 1 calc R
H50B H 0.5947 0.8404 0.3865 0.089 Uiso 1 1 calc R
H50C H 0.6303 0.8507 0.4446 0.089 Uiso 1 1 calc R
C51 C 0.474(3) 0.7689(11) 0.6872(7) 0.118(8) Uani 0.50 1 d P
Cl3 Cl 0.4707(7) 0.6856(3) 0.6607(2) 0.130(2) Uani 0.50 1 d P
Cl4 Cl 0.514(2) 0.8481(8) 0.6763(5) 0.152(8) Uani 0.20 1 d P
Cl4' Cl 0.6625(14) 0.7896(9) 0.6828(3) 0.169(6) Uani 0.30 1 d P

loop_
_atom_site_aniso_label
_atom_site_aniso_U_11
_atom_site_aniso_U_22
_atom_site_aniso_U_33
_atom_site_aniso_U_23
_atom_site_aniso_U_13
_atom_site_aniso_U_12
Pd1 0.0263(2) 0.0305(2) 0.0309(2) 0.00433(16) 0.00724(15) 0.00167(16)
Pd2 0.0261(2) 0.0306(2) 0.0309(2) -0.00068(16) 0.00450(15) -0.00496(16)
Cl1 0.0528(9) 0.0530(9) 0.0584(10) 0.0016(7) 0.0245(7) 0.0161(7)
Cl2 0.0468(9) 0.0602(10) 0.0603(10) -0.0175(8) -0.0042(7) -0.0154(7)
N1 0.025(2) 0.038(3) 0.044(3) 0.008(2) 0.0019(19) -0.0031(18)
N2 0.025(2) 0.035(2) 0.035(2) 0.0009(19) 0.0068(17) -0.0001(18)
P1 0.0333(7) 0.0314(7) 0.0297(7) 0.0018(6) 0.0047(5) 0.0020(6)
P2 0.0345(7) 0.0326(7) 0.0356(8) 0.0028(6) 0.0086(6) -0.0014(6)
C1 0.044(4) 0.062(4) 0.064(4) 0.030(3) 0.016(3) 0.006(3)
C2 0.041(4) 0.093(6) 0.087(6) 0.040(5) 0.011(4) -0.008(4)
C3 0.089(6) 0.059(4) 0.051(4) 0.020(3) 0.015(4) -0.017(4)
C4 0.086(5) 0.049(4) 0.051(4) 0.025(3) 0.013(4) 0.009(4)
C5 0.042(3) 0.050(4) 0.050(4) 0.009(3) 0.006(3) 0.008(3)
C6 0.043(3) 0.039(3) 0.027(3) 0.004(2) 0.010(2) -0.001(2)
C7 0.054(4) 0.043(3) 0.035(3) -0.006(3) 0.008(3) 0.002(3)
C8 0.113(6) 0.058(4) 0.041(4) -0.003(3) 0.015(4) -0.001(4)
C9 0.158(9) 0.074(6) 0.048(5) -0.020(4) -0.007(5) -0.005(6)
C10 0.122(7) 0.068(6) 0.066(6) -0.033(4) -0.008(5) -0.015(5)
C11 0.105(7) 0.049(4) 0.091(7) -0.019(4) 0.005(5) -0.011(4)
C12 0.080(5) 0.040(4) 0.058(4) -0.002(3) 0.005(4) -0.008(3)
C13 0.029(3) 0.051(3) 0.029(3) 0.007(2) 0.002(2) 0.002(2)
C14 0.046(4) 0.062(4) 0.042(3) 0.009(3) 0.006(3) -0.011(3)
C15 0.038(4) 0.098(6) 0.066(5) 0.023(4) 0.009(3) -0.016(4)
C16 0.046(4) 0.093(6) 0.064(5) 0.022(4) 0.017(3) 0.021(4)
C17 0.044(4) 0.065(4) 0.050(4) 0.010(3) 0.016(3) 0.017(3)
C18 0.037(3) 0.043(3) 0.044(3) 0.006(3) 0.001(2) 0.006(3)
C19 0.029(3) 0.029(3) 0.034(3) 0.001(2) 0.001(2) 0.001(2)
C20 0.045(3) 0.034(3) 0.049(4) 0.003(3) 0.001(3) -0.006(3)
C21 0.088(5) 0.035(3) 0.051(4) -0.005(3) 0.008(4) -0.009(3)
C22 0.105(6) 0.039(4) 0.054(4) -0.015(3) 0.021(4) 0.002(4)
C23 0.077(5) 0.046(4) 0.039(3) -0.008(3) 0.023(3) 0.004(3)
C24 0.040(3) 0.031(3) 0.031(3) 0.001(2) 0.007(2) 0.007(2)
C25 0.043(4) 0.062(4) 0.069(4) 0.001(3) 0.026(3) -0.004(3)
C26 0.040(3) 0.037(3) 0.039(3) 0.000(2) 0.016(2) -0.001(2)
C27 0.070(4) 0.046(4) 0.044(4) 0.005(3) 0.022(3) 0.004(3)
C28 0.065(4) 0.082(5) 0.046(4) -0.014(4) 0.012(3) 0.018(4)
C29 0.077(5) 0.063(5) 0.063(5) -0.023(4) 0.017(4) 0.004(4)
C30 0.102(6) 0.034(4) 0.076(5) -0.006(3) 0.035(4) -0.001(4)
C31 0.070(4) 0.038(3) 0.055(4) 0.004(3) 0.019(3) 0.001(3)
C32 0.051(3) 0.032(3) 0.036(3) 0.002(2) 0.014(3) -0.003(3)
C33 0.058(4) 0.056(4) 0.051(4) 0.011(3) 0.018(3) -0.003(3)
C34 0.092(6) 0.075(5) 0.079(6) 0.006(4) 0.052(5) -0.013(5)
C35 0.107(7) 0.067(5) 0.050(4) 0.009(4) 0.039(4) -0.013(5)
C36 0.105(7) 0.071(5) 0.040(4) 0.019(3) 0.007(4) 0.004(5)
C37 0.072(5) 0.059(4) 0.055(4) 0.016(3) 0.010(3) -0.001(4)
C38 0.034(3) 0.034(3) 0.057(4) 0.016(3) 0.001(3) 0.004(2)
C39 0.048(4) 0.051(4) 0.054(4) 0.015(3) 0.003(3) 0.002(3)
C40 0.046(4) 0.059(4) 0.071(5) 0.016(4) -0.010(3) 0.002(3)
C41 0.038(4) 0.066(5) 0.127(8) 0.034(5) -0.005(5) -0.004(4)
C42 0.044(4) 0.073(5) 0.119(7) 0.026(5) 0.032(4) 0.005(4)
C43 0.036(3) 0.054(4) 0.074(5) 0.005(3) 0.011(3) 0.001(3)
C44 0.032(3) 0.033(3) 0.030(3) 0.001(2) -0.001(2) 0.001(2)
C45 0.054(4) 0.054(4) 0.032(3) -0.002(3) 0.010(3) -0.011(3)
C46 0.078(5) 0.079(5) 0.045(4) -0.020(4) 0.010(3) -0.018(4)
C47 0.092(6) 0.071(5) 0.050(4) -0.022(4) -0.003(4) -0.030(4)
C48 0.052(4) 0.056(4) 0.049(4) -0.005(3) -0.001(3) -0.025(3)
C49 0.035(3) 0.037(3) 0.034(3) 0.005(2) -0.001(2) -0.005(2)
C50 0.036(3) 0.079(5) 0.063(4) 0.015(4) 0.005(3) -0.015(3)
C51 0.19(2) 0.099(15) 0.081(13) 0.021(11) 0.083(14) 0.048(15)
Cl3 0.190(6) 0.106(4) 0.113(4) -0.013(3) 0.086(4) -0.003(4)
Cl4 0.24(2) 0.103(10) 0.088(9) 0.033(7) -0.066(11) -0.100(12)
Cl4' 0.189(12) 0.255(15) 0.067(6) -0.024(7) 0.034(7) -0.127(12)

loop_
_atom_type_symbol
_atom_type_description
_atom_type_scat_dispersion_real
_atom_type_scat_dispersion_imag
_atom_type_scat_source
C C 0.0033 0.0016 'International Tables Vol C Tables 4.2.6.8 and 6.1.1.4'
H H 0.0000 0.0000 'International Tables Vol C Tables 4.2.6.8 and 6.1.1.4'
N N 0.0061 0.0033 'International Tables Vol C Tables 4.2.6.8 and 6.1.1.4'
P P 0.1023 0.0942 'International Tables Vol C Tables 4.2.6.8 and 6.1.1.4'
Cl Cl 0.1484 0.1585 'International Tables Vol C Tables 4.2.6.8 and 6.1.1.4'
Pd Pd -0.9988 1.0072 'International Tables Vol C Tables 4.2.6.8 and 6.1.1.4'

loop_
_geom_angle_atom_site_label_1
_geom_angle_atom_site_label_2
_geom_angle_atom_site_label_3
_geom_angle
C19 Pd1 N1 87.61(18)
C19 Pd1 P1 86.57(14)
N1 Pd1 P1 172.92(12)
C19 Pd1 Cl1 170.92(15)
N1 Pd1 Cl1 86.79(13)
P1 Pd1 Cl1 98.46(6)
C19 Pd1 Pd2 83.80(14)
N1 Pd1 Pd2 68.66(11)
P1 Pd1 Pd2 114.64(4)
Cl1 Pd1 Pd2 100.77(4)
C44 Pd2 N2 87.12(18)
C44 Pd2 P2 89.07(15)
N2 Pd2 P2 175.53(12)
C44 Pd2 Cl2 170.01(15)
N2 Pd2 Cl2 85.38(12)
P2 Pd2 Cl2 98.13(6)
C44 Pd2 Pd1 83.69(15)
N2 Pd2 Pd1 69.22(10)
P2 Pd2 Pd1 112.68(4)
Cl2 Pd2 Pd1 99.74(5)
C49 N1 C50 116.4(4)
C49 N1 Pd1 118.9(3)
C50 N1 Pd1 109.3(3)
C49 N1 H1A 103.3
C50 N1 H1A 103.3
Pd1 N1 H1A 103.3
C24 N2 C25 115.7(4)
C24 N2 Pd2 120.0(3)
C25 N2 Pd2 109.1(3)
C24 N2 H2A 103.2
C25 N2 H2A 103.2
Pd2 N2 H2A 103.2
C7 P1 C6 105.2(3)
C7 P1 C13 102.2(3)
C6 P1 C13 107.0(2)
C7 P1 Pd1 116.4(2)
C6 P1 Pd1 108.41(18)
C13 P1 Pd1 116.62(17)
C32 P2 C26 104.1(2)
C32 P2 C38 105.8(3)
C26 P2 C38 103.9(3)
C32 P2 Pd2 110.64(19)
C26 P2 Pd2 114.01(18)
C38 P2 Pd2 117.21(18)
C6 C1 C2 121.0(6)
C6 C1 H1 119.5
C2 C1 H1 119.5
C3 C2 C1 118.9(6)
C3 C2 H2 120.5
C1 C2 H2 120.5
C4 C3 C2 121.7(6)
C4 C3 H3 119.1
C2 C3 H3 119.1
C3 C4 C5 119.6(6)
C3 C4 H4 120.2
C5 C4 H4 120.2
C6 C5 C4 120.1(6)
C6 C5 H5 120.0
C4 C5 H5 120.0
C1 C6 C5 118.6(5)
C1 C6 P1 116.9(4)
C5 C6 P1 124.5(4)
C12 C7 C8 118.0(6)
C12 C7 P1 120.2(5)
C8 C7 P1 121.6(5)
C7 C8 C9 119.4(7)
C7 C8 H8 120.3
C9 C8 H8 120.3
C10 C9 C8 121.1(8)
C10 C9 H9 119.4
C8 C9 H9 119.4
C11 C10 C9 120.6(7)
C11 C10 H10 119.7
C9 C10 H10 119.7
C10 C11 C12 120.7(8)
C10 C11 H11 119.7
C12 C11 H11 119.7
C7 C12 C11 120.1(7)
C7 C12 H12 119.9
C11 C12 H12 119.9
C14 C13 C18 118.6(5)
C14 C13 P1 121.0(5)
C18 C13 P1 120.1(4)
C15 C14 C13 120.1(7)
C15 C14 H14 120.0
C13 C14 H14 120.0
C16 C15 C14 121.5(7)
C16 C15 H15 119.3
C14 C15 H15 119.3
C15 C16 C17 119.6(6)
C15 C16 H16 120.2
C17 C16 H16 120.2
C16 C17 C18 120.6(6)
C16 C17 H17 119.7
C18 C17 H17 119.7
C17 C18 C13 119.6(6)
C17 C18 H18 120.2
C13 C18 H18 120.2
C20 C19 C24 119.8(5)
C20 C19 Pd1 118.2(4)
C24 C19 Pd1 121.7(4)
C19 C20 C21 120.0(6)
C19 C20 H20 120.0
C21 C20 H20 120.0
C22 C21 C20 119.8(6)
C22 C21 H21 120.1
C20 C21 H21 120.1
C21 C22 C23 121.0(6)
C21 C22 H22 119.5
C23 C22 H22 119.5
C22 C23 C24 120.2(6)
C22 C23 H23 119.9
C24 C23 H23 119.9
C19 C24 C23 119.1(5)
C19 C24 N2 118.6(4)
C23 C24 N2 122.4(5)
N2 C25 H25A 109.5
N2 C25 H25B 109.5
H25A C25 H25B 109.5
N2 C25 H25C 109.5
H25A C25 H25C 109.5
H25B C25 H25C 109.5
C31 C26 C27 119.6(5)
C31 C26 P2 122.4(4)
C27 C26 P2 118.0(4)
C28 C27 C26 119.3(6)
C28 C27 H27 120.4
C26 C27 H27 120.4
C29 C28 C27 120.4(7)
C29 C28 H28 119.8
C27 C28 H28 119.8
C30 C29 C28 119.9(6)
C30 C29 H29 120.1
C28 C29 H29 120.1
C29 C30 C31 121.6(7)
C29 C30 H30 119.2
C31 C30 H30 119.2
C26 C31 C30 119.3(6)
C26 C31 H31 120.4
C30 C31 H31 120.4
C37 C32 C33 118.5(6)
C37 C32 P2 124.3(5)
C33 C32 P2 117.0(4)
C32 C33 C34 120.3(7)
C32 C33 H33 119.8
C34 C33 H33 119.8
C35 C34 C33 120.3(8)
C35 C34 H34 119.8
C33 C34 H34 119.8
C36 C35 C34 119.9(7)
C36 C35 H35 120.1
C34 C35 H35 120.1
C35 C36 C37 120.5(7)
C35 C36 H36 119.7
C37 C36 H36 119.7
C32 C37 C36 120.5(7)
C32 C37 H37 119.8
C36 C37 H37 119.8
C43 C38 C39 118.1(6)
C43 C38 P2 120.7(5)
C39 C38 P2 120.9(5)
C40 C39 C38 121.6(6)
C40 C39 H39 119.2
C38 C39 H39 119.2
C41 C40 C39 119.3(7)
C41 C40 H40 120.4
C39 C40 H40 120.4
C40 C41 C42 122.7(7)
C40 C41 H41 118.7
C42 C41 H41 118.7
C41 C42 C43 118.1(7)
C41 C42 H42 120.9
C43 C42 H42 120.9
C38 C43 C42 120.3(7)
C38 C43 H43 119.9
C42 C43 H43 119.9
C49 C44 C45 118.6(5)
C49 C44 Pd2 122.7(4)
C45 C44 Pd2 117.8(4)
C46 C45 C44 120.6(6)
C46 C45 H45 119.7
C44 C45 H45 119.7
C47 C46 C45 119.1(6)
C47 C46 H46 120.5
C45 C46 H46 120.5
C46 C47 C48 121.3(6)
C46 C47 H47 119.4
C48 C47 H47 119.4
C49 C48 C47 119.2(6)
C49 C48 H48 120.4
C47 C48 H48 120.4
C44 C49 C48 121.2(5)
C44 C49 N1 116.8(4)
C48 C49 N1 122.0(5)
N1 C50 H50A 109.5
N1 C50 H50B 109.5
H50A C50 H50B 109.5
N1 C50 H50C 109.5
H50A C50 H50C 109.5
H50B C50 H50C 109.5
Cl4 C51 Cl3 139.1(14)
Cl4 C51 Cl4' 61.6(13)
Cl3 C51 Cl4' 96.1(10)
C51 Cl4 Cl4' 70.3(12)
Cl4 Cl4' C51 48.1(8)

loop_
_geom_bond_atom_site_label_1
_geom_bond_atom_site_label_2
_geom_bond_distance
Pd1 C19 1.991(5)
Pd1 N1 2.191(4)
Pd1 P1 2.2419(14)
Pd1 Cl1 2.3935(15)
Pd1 Pd2 3.1845(6)
Pd2 C44 1.979(5)
Pd2 N2 2.189(4)
Pd2 P2 2.2474(14)
Pd2 Cl2 2.3737(14)
N1 C49 1.463(7)
N1 C50 1.477(7)
N1 H1A 0.9100
N2 C24 1.440(7)
N2 C25 1.484(7)
N2 H2A 0.9100
P1 C7 1.807(6)
P1 C6 1.816(5)
P1 C13 1.835(5)
P2 C32 1.817(5)
P2 C26 1.824(5)
P2 C38 1.825(6)
C1 C6 1.372(8)
C1 C2 1.384(9)
C1 H1 0.9300
C2 C3 1.355(10)
C2 H2 0.9300
C3 C4 1.344(10)
C3 H3 0.9300
C4 C5 1.393(9)
C4 H4 0.9300
C5 C6 1.376(8)
C5 H5 0.9300
C7 C12 1.382(8)
C7 C8 1.388(8)
C8 C9 1.390(10)
C8 H8 0.9300
C9 C10 1.338(12)
C9 H9 0.9300
C10 C11 1.324(11)
C10 H10 0.9300
C11 C12 1.392(10)
C11 H11 0.9300
C12 H12 0.9300
C13 C14 1.385(8)
C13 C18 1.402(8)
C14 C15 1.371(9)
C14 H14 0.9300
C15 C16 1.359(11)
C15 H15 0.9300
C16 C17 1.366(10)
C16 H16 0.9300
C17 C18 1.388(8)
C17 H17 0.9300
C18 H18 0.9300
C19 C20 1.375(7)
C19 C24 1.385(7)
C20 C21 1.403(9)
C20 H20 0.9300
C21 C22 1.339(10)
C21 H21 0.9300
C22 C23 1.374(9)
C22 H22 0.9300
C23 C24 1.391(7)
C23 H23 0.9300
C25 H25A 0.9600
C25 H25B 0.9600
C25 H25C 0.9600
C26 C31 1.373(8)
C26 C27 1.397(8)
C27 C28 1.380(9)
C27 H27 0.9300
C28 C29 1.367(10)
C28 H28 0.9300
C29 C30 1.349(10)
C29 H29 0.9300
C30 C31 1.377(9)
C30 H30 0.9300
C31 H31 0.9300
C32 C37 1.375(8)
C32 C33 1.375(8)
C33 C34 1.389(9)
C33 H33 0.9300
C34 C35 1.360(11)
C34 H34 0.9300
C35 C36 1.350(11)
C35 H35 0.9300
C36 C37 1.388(9)
C36 H36 0.9300
C37 H37 0.9300
C38 C43 1.386(8)
C38 C39 1.393(9)
C39 C40 1.378(9)
C39 H39 0.9300
C40 C41 1.333(11)
C40 H40 0.9300
C41 C42 1.380(12)
C41 H41 0.9300
C42 C43 1.410(10)
C42 H42 0.9300
C43 H43 0.9300
C44 C49 1.371(7)
C44 C45 1.401(7)
C45 C46 1.386(9)
C45 H45 0.9300
C46 C47 1.368(10)
C46 H46 0.9300
C47 C48 1.378(9)
C47 H47 0.9300
C48 C49 1.381(8)
C48 H48 0.9300
C50 H50A 0.9600
C50 H50B 0.9600
C50 H50C 0.9600
C51 Cl4 1.53(2)
C51 Cl3 1.67(2)
C51 Cl4' 1.94(3)
Cl4 Cl4' 1.81(2)
